data_7060343
loop_
_publ_author_name
'Loni, Masood'
'Balmohammadi, Yaser'
'Dadgar Yeganeh, Reza'
'Imani, Kaveh'
'Notash, Behrouz'
'Bazgir, Ayoob'

_publ_section_title
;
 A case study of Pd&#x22EF;Pd intramolecular interaction in a
 benzothiazole based palladacycle; catalytic activity toward amide
 synthesis via an isocyanide insertion pathway
;
_journal_issue 6
_journal_name_full 'New Journal of Chemistry'
_journal_page_first 3290
_journal_page_last 3297
_journal_paper_doi 10.1039/D0NJ06301K
_journal_volume 45
_journal_year 2021
_chemical_formula_moiety 'C30 H22 N2 O6 Pd2 S2, C H4 O'
_chemical_formula_sum 'C31 H26 N2 O7 Pd2 S2'
_chemical_formula_weight 815.46
_space_group_IT_number 19
_space_group_name_Hall 'P 2ac 2ab'
_space_group_name_H-M_alt 'P 21 21 21'
_symmetry_cell_setting orthorhombic
_symmetry_space_group_name_Hall 'P 2ac 2ab'
_symmetry_space_group_name_H-M 'P 21 21 21'
_atom_sites_solution_hydrogens geom
_atom_sites_solution_primary direct
_atom_sites_solution_secondary difmap
_audit_creation_method SHELXL-97
_audit_update_record
;
2019-11-28 deposited with the CCDC.	2021-01-19 downloaded from the CCDC.
;
_cell_angle_alpha 90.00
_cell_angle_beta 90.00
_cell_angle_gamma 90.00
_cell_formula_units_Z 4
_cell_length_a 7.9107(16)
_cell_length_b 12.229(2)
_cell_length_c 30.953(6)
_cell_measurement_reflns_used 5207
_cell_measurement_temperature 298(2)
_cell_measurement_theta_max 24.99
_cell_measurement_theta_min 2.58
_cell_volume 2994.4(10)
_computing_cell_refinement 'X-Area (Stoe & Cie GmbH, 2005)'
_computing_data_collection 'X-Area (Stoe & Cie GmbH, 2005)'
_computing_data_reduction 'X-Area (Stoe & Cie GmbH, 2005)'
_computing_molecular_graphics 'ORTEP-3 for Windows (Farrugia, 1997)'
_computing_publication_material 'WinGX (Farrugia, 1999)'
_computing_structure_refinement 'SHELXL-97 (Sheldrick, 2008)'
_computing_structure_solution 'SHELXS-97 (Sheldrick, 2008)'
_diffrn_ambient_temperature 298(2)
_diffrn_detector_area_resol_mean '0.15 mm'
_diffrn_measured_fraction_theta_full 0.999
_diffrn_measured_fraction_theta_max 0.999
_diffrn_measurement_device_type 'STOE IPDS 2T'
_diffrn_measurement_method 'rotation method'
_diffrn_radiation_monochromator graphite
_diffrn_radiation_source 'fine-focus sealed tube'
_diffrn_radiation_type MoK\a
_diffrn_radiation_wavelength 0.71073
_diffrn_reflns_av_R_equivalents 0.0967
_diffrn_reflns_av_sigmaI/netI 0.1226
_diffrn_reflns_limit_h_max 9
_diffrn_reflns_limit_h_min -8
_diffrn_reflns_limit_k_max 14
_diffrn_reflns_limit_k_min -12
_diffrn_reflns_limit_l_max 36
_diffrn_reflns_limit_l_min -32
_diffrn_reflns_number 9420
_diffrn_reflns_theta_full 24.99
_diffrn_reflns_theta_max 24.99
_diffrn_reflns_theta_min 2.58
_diffrn_standards_number 0
_exptl_absorpt_coefficient_mu 1.392
_exptl_absorpt_correction_T_max 0.8183
_exptl_absorpt_correction_T_min 0.7681
_exptl_absorpt_correction_type numerical
_exptl_absorpt_process_details 'shape of crystal determined optically'
_exptl_crystal_colour yellow
_exptl_crystal_density_diffrn 1.809
_exptl_crystal_density_method 'not measured'
_exptl_crystal_description needle
_exptl_crystal_F_000 1624
_exptl_crystal_size_max 0.20
_exptl_crystal_size_mid 0.15
_exptl_crystal_size_min 0.15
_refine_diff_density_max 0.915
_refine_diff_density_min -0.576
_refine_diff_density_rms 0.128
_refine_ls_abs_structure_details 'Flack H D (1983), Acta Cryst. A39, 876-881'
_refine_ls_abs_structure_Flack 0.05(7)
_refine_ls_extinction_method none
_refine_ls_goodness_of_fit_ref 0.960
_refine_ls_hydrogen_treatment constr
_refine_ls_matrix_type full
_refine_ls_number_parameters 403
_refine_ls_number_reflns 5207
_refine_ls_number_restraints 0
_refine_ls_restrained_S_all 0.960
_refine_ls_R_factor_all 0.0897
_refine_ls_R_factor_gt 0.0595
_refine_ls_shift/su_max 0.001
_refine_ls_shift/su_mean 0.000
_refine_ls_structure_factor_coef Fsqd
_refine_ls_weighting_details 'calc w=1/[\s^2^(Fo^2^)+(0.0721P)^2^+0.0000P] where P=(Fo^2^+2Fc^2^)/3'
_refine_ls_weighting_scheme calc
_refine_ls_wR_factor_gt 0.1257
_refine_ls_wR_factor_ref 0.1473
_reflns_number_gt 3763
_reflns_number_total 5207
_reflns_threshold_expression >2sigma(I)
_cod_data_source_file d0nj06301k3.cif
_cod_data_source_block khc1445b
_cod_depositor_comments 'Adding full bibliography for 7060343.cif.'
_cod_database_code 7060343

loop_
_symmetry_equiv_pos_as_xyz
'x, y, z'
'-x+1/2, -y, z+1/2'
'-x, y+1/2, -z+1/2'
'x+1/2, -y+1/2, -z'

loop_
_atom_site_label
_atom_site_type_symbol
_atom_site_fract_x
_atom_site_fract_y
_atom_site_fract_z
_atom_site_U_iso_or_equiv
_atom_site_adp_type
_atom_site_occupancy
_atom_site_symmetry_multiplicity
_atom_site_calc_flag
_atom_site_refinement_flags
_atom_site_disorder_assembly
_atom_site_disorder_group
Pd1 Pd 0.91171(11) 0.36064(8) 0.17880(3) 0.0358(2) Uani 1 1 d . . .
Pd2 Pd 1.15338(11) 0.26169(8) 0.12218(3) 0.0362(3) Uani 1 1 d . . .
S1 S 0.5449(4) 0.1774(3) 0.09947(11) 0.0441(8) Uani 1 1 d . . .
S2 S 0.8510(4) 0.2863(3) 0.00167(9) 0.0466(9) Uani 1 1 d . . .
O1 O 1.0588(10) 0.2630(7) 0.2237(2) 0.041(2) Uani 1 1 d . . .
O2 O 1.2415(10) 0.1895(8) 0.1769(3) 0.050(2) Uani 1 1 d . . .
O3 O 1.0841(12) 0.4826(7) 0.1905(3) 0.049(2) Uani 1 1 d . . .
O4 O 1.2645(11) 0.4112(8) 0.1432(3) 0.053(2) Uani 1 1 d . . .
O5 O 0.7270(14) 0.7171(8) 0.0870(3) 0.066(3) Uani 1 1 d . . .
H5 H 0.8184 0.7404 0.0955 0.098 Uiso 1 1 calc R . .
O6 O 1.0192(14) -0.1719(8) 0.1158(3) 0.059(3) Uani 1 1 d . . .
H6 H 1.0149 -0.1686 0.1422 0.088 Uiso 1 1 calc R . .
O7 O 0.8902(14) 0.3069(11) 0.3012(3) 0.076(3) Uani 1 1 d . . .
H7A H 0.9590 0.2969 0.2818 0.115 Uiso 1 1 calc R . .
N1 N 0.7387(11) 0.2459(9) 0.1609(3) 0.038(2) Uani 1 1 d . . .
N2 N 1.0525(12) 0.3183(9) 0.0655(3) 0.037(2) Uani 1 1 d . . .
C1 C 0.6520(14) 0.2800(9) 0.1258(3) 0.035(3) Uani 1 1 d . . .
C2 C 0.7183(12) 0.1355(11) 0.1681(4) 0.038(3) Uani 1 1 d . . .
C3 C 0.6176(14) 0.0833(10) 0.1373(4) 0.039(3) Uani 1 1 d . . .
C4 C 0.5887(18) -0.0281(11) 0.1385(5) 0.052(3) Uani 1 1 d . . .
H4 H 0.5256 -0.0630 0.1173 0.063 Uiso 1 1 calc R . .
C5 C 0.6577(19) -0.0849(12) 0.1727(4) 0.055(3) Uani 1 1 d . . .
H5A H 0.6378 -0.1597 0.1750 0.067 Uiso 1 1 calc R . .
C6 C 0.7525(19) -0.0352(13) 0.2026(5) 0.061(4) Uani 1 1 d . . .
H6A H 0.8003 -0.0782 0.2242 0.073 Uiso 1 1 calc R . .
C7 C 0.7840(17) 0.0764(11) 0.2035(4) 0.046(3) Uani 1 1 d . . .
H7 H 0.8439 0.1098 0.2257 0.056 Uiso 1 1 calc R . .
C8 C 0.6679(14) 0.3901(10) 0.1128(3) 0.035(3) Uani 1 1 d . . .
C9 C 0.7851(15) 0.4515(11) 0.1384(4) 0.039(3) Uani 1 1 d . . .
C10 C 0.8079(13) 0.5589(11) 0.1283(3) 0.037(3) Uani 1 1 d . . .
H10 H 0.8914 0.5984 0.1425 0.045 Uiso 1 1 calc R . .
C11 C 0.7117(17) 0.6096(12) 0.0980(4) 0.050(4) Uani 1 1 d . . .
C12 C 0.5978(16) 0.5504(11) 0.0716(4) 0.045(3) Uani 1 1 d . . .
H12 H 0.5400 0.5839 0.0491 0.054 Uiso 1 1 calc R . .
C13 C 0.5767(16) 0.4431(11) 0.0806(3) 0.042(3) Uani 1 1 d . . .
H13 H 0.4983 0.4033 0.0647 0.051 Uiso 1 1 calc R . .
C14 C 1.1844(17) 0.2077(9) 0.2145(4) 0.039(3) Uani 1 1 d . . .
C15 C 1.273(2) 0.1521(16) 0.2518(5) 0.085(6) Uani 1 1 d . . .
H15A H 1.2545 0.1930 0.2778 0.128 Uiso 1 1 calc R . .
H15B H 1.3924 0.1485 0.2460 0.128 Uiso 1 1 calc R . .
H15C H 1.2295 0.0794 0.2552 0.128 Uiso 1 1 calc R . .
C16 C 1.2200(17) 0.4778(12) 0.1717(4) 0.048(3) Uani 1 1 d . . .
C17 C 1.3452(19) 0.5678(13) 0.1813(5) 0.068(4) Uani 1 1 d . . .
H17A H 1.2891 0.6261 0.1963 0.102 Uiso 1 1 calc R . .
H17B H 1.3914 0.5950 0.1547 0.102 Uiso 1 1 calc R . .
H17C H 1.4347 0.5395 0.1990 0.102 Uiso 1 1 calc R . .
C18 C 0.9653(14) 0.2405(11) 0.0460(3) 0.038(3) Uani 1 1 d . . .
C19 C 1.0370(15) 0.4199(10) 0.0452(4) 0.038(3) Uani 1 1 d . . .
C20 C 1.1158(17) 0.5142(11) 0.0557(4) 0.045(3) Uani 1 1 d . . .
H20 H 1.1858 0.5170 0.0798 0.054 Uiso 1 1 calc R . .
C21 C 1.092(2) 0.6081(12) 0.0301(5) 0.064(4) Uani 1 1 d . . .
H21 H 1.1482 0.6730 0.0365 0.077 Uiso 1 1 calc R . .
C22 C 0.983(2) 0.6015(14) -0.0048(5) 0.066(4) Uani 1 1 d . . .
H22 H 0.9650 0.6639 -0.0213 0.080 Uiso 1 1 calc R . .
C23 C 0.904(2) 0.5098(13) -0.0157(5) 0.063(4) Uani 1 1 d . . .
H23 H 0.8315 0.5080 -0.0394 0.075 Uiso 1 1 calc R . .
C24 C 0.9311(17) 0.4165(10) 0.0090(4) 0.041(3) Uani 1 1 d . . .
C25 C 0.9748(14) 0.1314(11) 0.0618(3) 0.035(3) Uani 1 1 d . . .
C26 C 0.9038(18) 0.0403(12) 0.0415(4) 0.051(3) Uani 1 1 d . . .
H26 H 0.8434 0.0482 0.0159 0.061 Uiso 1 1 calc R . .
C27 C 0.925(2) -0.0630(11) 0.0602(4) 0.050(3) Uani 1 1 d . . .
H27 H 0.8843 -0.1254 0.0465 0.060 Uiso 1 1 calc R . .
C28 C 1.0066(18) -0.0704(11) 0.0992(4) 0.044(3) Uani 1 1 d . . .
C29 C 1.0805(17) 0.0200(10) 0.1190(4) 0.045(3) Uani 1 1 d . . .
H29 H 1.1397 0.0111 0.1447 0.053 Uiso 1 1 calc R . .
C30 C 1.0665(13) 0.1241(11) 0.1006(3) 0.038(3) Uani 1 1 d . . .
C31 C 0.747(2) 0.3583(18) 0.2844(6) 0.089(6) Uani 1 1 d . . .
H31A H 0.6531 0.3477 0.3037 0.134 Uiso 1 1 calc R . .
H31B H 0.7200 0.3273 0.2567 0.134 Uiso 1 1 calc R . .
H31C H 0.7682 0.4351 0.2812 0.134 Uiso 1 1 calc R . .

loop_
_atom_site_aniso_label
_atom_site_aniso_U_11
_atom_site_aniso_U_22
_atom_site_aniso_U_33
_atom_site_aniso_U_23
_atom_site_aniso_U_13
_atom_site_aniso_U_12
Pd1 0.0290(4) 0.0448(6) 0.0338(4) -0.0017(5) -0.0004(4) 0.0013(4)
Pd2 0.0331(4) 0.0432(6) 0.0324(4) -0.0061(4) -0.0004(4) 0.0000(4)
S1 0.0399(19) 0.047(2) 0.0457(17) 0.0057(15) -0.0064(14) -0.0058(14)
S2 0.0454(17) 0.055(2) 0.0396(15) 0.0073(14) -0.0066(15) -0.0061(16)
O1 0.046(5) 0.045(5) 0.032(4) -0.004(4) -0.005(3) 0.010(5)
O2 0.035(4) 0.067(6) 0.048(5) -0.016(5) -0.016(4) 0.012(4)
O3 0.039(5) 0.054(6) 0.053(5) -0.012(4) 0.003(4) -0.013(5)
O4 0.039(5) 0.058(7) 0.063(6) -0.018(5) 0.009(4) -0.009(4)
O5 0.079(7) 0.046(7) 0.072(7) 0.017(5) -0.020(6) -0.008(5)
O6 0.078(7) 0.045(6) 0.053(6) 0.003(5) -0.011(5) -0.009(5)
O7 0.059(7) 0.111(9) 0.059(6) -0.028(6) 0.014(5) -0.012(7)
N1 0.031(5) 0.038(7) 0.043(5) -0.001(5) -0.005(4) -0.009(5)
N2 0.032(6) 0.047(6) 0.031(5) -0.005(5) 0.011(4) -0.002(5)
C1 0.030(5) 0.048(8) 0.028(5) 0.002(5) 0.008(5) 0.009(5)
C2 0.018(5) 0.044(8) 0.053(7) 0.029(6) 0.006(5) -0.003(5)
C3 0.029(7) 0.044(8) 0.045(7) 0.007(6) 0.007(5) 0.008(5)
C4 0.040(7) 0.045(9) 0.072(9) -0.004(7) 0.002(7) -0.014(7)
C5 0.067(9) 0.051(9) 0.048(8) 0.007(7) 0.011(8) -0.014(8)
C6 0.058(9) 0.065(11) 0.059(9) 0.030(8) 0.007(8) 0.013(8)
C7 0.047(8) 0.041(9) 0.051(8) 0.005(7) -0.006(6) -0.006(6)
C8 0.027(5) 0.045(7) 0.033(6) -0.002(5) 0.005(5) 0.008(5)
C9 0.040(7) 0.046(8) 0.032(6) -0.012(6) 0.006(5) -0.003(6)
C10 0.028(6) 0.056(8) 0.028(6) 0.001(6) 0.002(5) -0.008(5)
C11 0.052(8) 0.048(9) 0.051(8) 0.006(7) 0.021(7) 0.007(6)
C12 0.031(6) 0.059(9) 0.043(7) -0.001(6) -0.009(6) 0.001(6)
C13 0.040(7) 0.056(9) 0.030(6) 0.001(6) -0.001(6) -0.011(7)
C14 0.058(9) 0.027(7) 0.031(6) -0.004(5) -0.016(6) 0.008(6)
C15 0.099(13) 0.094(14) 0.063(10) 0.006(10) -0.010(9) 0.049(12)
C16 0.042(7) 0.049(9) 0.052(8) -0.017(7) 0.002(6) -0.005(6)
C17 0.054(8) 0.068(10) 0.082(10) -0.028(9) 0.019(9) -0.023(8)
C18 0.042(6) 0.045(8) 0.026(5) 0.000(6) 0.005(5) 0.000(6)
C19 0.043(7) 0.037(8) 0.035(6) -0.006(6) 0.017(5) 0.002(6)
C20 0.058(9) 0.044(8) 0.034(6) -0.007(6) 0.011(6) -0.005(7)
C21 0.073(10) 0.043(9) 0.076(10) 0.000(7) 0.008(9) -0.014(8)
C22 0.079(11) 0.053(11) 0.068(10) 0.010(8) 0.023(9) 0.010(9)
C23 0.065(10) 0.066(11) 0.057(8) 0.015(8) -0.008(8) -0.001(9)
C24 0.049(8) 0.041(8) 0.031(6) 0.008(5) 0.008(6) 0.001(6)
C25 0.036(6) 0.044(8) 0.024(5) -0.003(6) 0.008(4) -0.005(6)
C26 0.045(7) 0.065(10) 0.043(7) -0.003(7) -0.002(6) 0.000(7)
C27 0.072(9) 0.048(9) 0.031(6) -0.001(6) 0.002(7) -0.014(8)
C28 0.055(8) 0.034(8) 0.042(7) -0.011(6) -0.011(6) 0.004(6)
C29 0.043(7) 0.041(8) 0.049(7) 0.000(6) -0.008(7) 0.006(6)
C30 0.025(6) 0.061(9) 0.027(5) -0.001(6) 0.002(5) -0.005(6)
C31 0.097(14) 0.105(16) 0.067(11) -0.012(11) -0.001(10) 0.022(13)

loop_
_atom_type_symbol
_atom_type_description
_atom_type_scat_dispersion_real
_atom_type_scat_dispersion_imag
_atom_type_scat_source
C C 0.0033 0.0016 'International Tables Vol C Tables 4.2.6.8 and 6.1.1.4'
H H 0.0000 0.0000 'International Tables Vol C Tables 4.2.6.8 and 6.1.1.4'
N N 0.0061 0.0033 'International Tables Vol C Tables 4.2.6.8 and 6.1.1.4'
O O 0.0106 0.0060 'International Tables Vol C Tables 4.2.6.8 and 6.1.1.4'
S S 0.1246 0.1234 'International Tables Vol C Tables 4.2.6.8 and 6.1.1.4'
Pd Pd -0.9988 1.0072 'International Tables Vol C Tables 4.2.6.8 and 6.1.1.4'

loop_
_geom_angle_atom_site_label_1
_geom_angle_atom_site_label_2
_geom_angle_atom_site_label_3
_geom_angle
_geom_angle_site_symmetry_1
_geom_angle_site_symmetry_3
_geom_angle_publ_flag
C9 Pd1 N1 82.7(5) . . ?
C9 Pd1 O3 92.3(5) . . ?
N1 Pd1 O3 174.1(4) . . ?
C9 Pd1 O1 178.3(4) . . ?
N1 Pd1 O1 98.9(4) . . ?
O3 Pd1 O1 86.0(3) . . ?
C9 Pd1 Pd2 101.0(3) . . ?
N1 Pd1 Pd2 89.5(3) . . ?
O3 Pd1 Pd2 88.4(3) . . ?
O1 Pd1 Pd2 78.5(2) . . ?
C30 Pd2 O2 91.8(4) . . ?
C30 Pd2 N2 82.0(4) . . ?
O2 Pd2 N2 173.7(4) . . ?
C30 Pd2 O4 175.9(4) . . ?
O2 Pd2 O4 88.7(4) . . ?
N2 Pd2 O4 97.6(4) . . ?
C30 Pd2 Pd1 110.0(3) . . ?
O2 Pd2 Pd1 84.4(2) . . ?
N2 Pd2 Pd1 97.0(3) . . ?
O4 Pd2 Pd1 74.1(2) . . ?
C1 S1 C3 90.0(6) . . ?
C24 S2 C18 90.2(6) . . ?
C14 O1 Pd1 125.8(7) . . ?
C14 O2 Pd2 124.4(8) . . ?
C16 O3 Pd1 117.7(8) . . ?
C16 O4 Pd2 131.1(9) . . ?
C11 O5 H5 109.5 . . ?
C28 O6 H6 109.5 . . ?
C31 O7 H7A 109.5 . . ?
C1 N1 C2 111.8(9) . . ?
C1 N1 Pd1 110.3(8) . . ?
C2 N1 Pd1 135.3(8) . . ?
C18 N2 C19 112.8(10) . . ?
C18 N2 Pd2 110.7(8) . . ?
C19 N2 Pd2 136.0(8) . . ?
N1 C1 C8 118.6(11) . . ?
N1 C1 S1 113.9(8) . . ?
C8 C1 S1 127.3(9) . . ?
N1 C2 C3 114.0(10) . . ?
N1 C2 C7 125.7(12) . . ?
C3 C2 C7 120.3(12) . . ?
C4 C3 C2 121.8(12) . . ?
C4 C3 S1 127.9(10) . . ?
C2 C3 S1 110.2(9) . . ?
C5 C4 C3 116.9(13) . . ?
C5 C4 H4 121.5 . . ?
C3 C4 H4 121.5 . . ?
C6 C5 C4 121.6(13) . . ?
C6 C5 H5A 119.2 . . ?
C4 C5 H5A 119.2 . . ?
C5 C6 C7 124.1(13) . . ?
C5 C6 H6A 117.9 . . ?
C7 C6 H6A 117.9 . . ?
C6 C7 C2 115.0(13) . . ?
C6 C7 H7 122.5 . . ?
C2 C7 H7 122.5 . . ?
C13 C8 C1 127.1(11) . . ?
C13 C8 C9 119.2(12) . . ?
C1 C8 C9 113.6(10) . . ?
C10 C9 C8 117.6(11) . . ?
C10 C9 Pd1 129.0(9) . . ?
C8 C9 Pd1 112.9(9) . . ?
C11 C10 C9 121.7(12) . . ?
C11 C10 H10 119.1 . . ?
C9 C10 H10 119.1 . . ?
C10 C11 O5 124.3(13) . . ?
C10 C11 C12 121.4(13) . . ?
O5 C11 C12 113.9(12) . . ?
C13 C12 C11 117.2(12) . . ?
C13 C12 H12 121.4 . . ?
C11 C12 H12 121.4 . . ?
C12 C13 C8 122.4(12) . . ?
C12 C13 H13 118.8 . . ?
C8 C13 H13 118.8 . . ?
O1 C14 O2 126.5(10) . . ?
O1 C14 C15 116.4(11) . . ?
O2 C14 C15 117.1(12) . . ?
C14 C15 H15A 109.5 . . ?
C14 C15 H15B 109.5 . . ?
H15A C15 H15B 109.5 . . ?
C14 C15 H15C 109.5 . . ?
H15A C15 H15C 109.5 . . ?
H15B C15 H15C 109.5 . . ?
O3 C16 O4 127.8(13) . . ?
O3 C16 C17 116.6(12) . . ?
O4 C16 C17 115.4(12) . . ?
C16 C17 H17A 109.5 . . ?
C16 C17 H17B 109.5 . . ?
H17A C17 H17B 109.5 . . ?
C16 C17 H17C 109.5 . . ?
H17A C17 H17C 109.5 . . ?
H17B C17 H17C 109.5 . . ?
N2 C18 C25 119.3(10) . . ?
N2 C18 S2 113.7(9) . . ?
C25 C18 S2 127.1(9) . . ?
C20 C19 N2 127.6(12) . . ?
C20 C19 C24 119.6(12) . . ?
N2 C19 C24 112.7(11) . . ?
C19 C20 C21 120.0(13) . . ?
C19 C20 H20 120.0 . . ?
C21 C20 H20 120.0 . . ?
C22 C21 C20 118.3(14) . . ?
C22 C21 H21 120.9 . . ?
C20 C21 H21 120.9 . . ?
C23 C22 C21 122.8(15) . . ?
C23 C22 H22 118.6 . . ?
C21 C22 H22 118.6 . . ?
C22 C23 C24 118.6(15) . . ?
C22 C23 H23 120.7 . . ?
C24 C23 H23 120.7 . . ?
C23 C24 C19 120.6(13) . . ?
C23 C24 S2 128.8(11) . . ?
C19 C24 S2 110.6(9) . . ?
C26 C25 C30 122.7(12) . . ?
C26 C25 C18 124.8(11) . . ?
C30 C25 C18 112.4(11) . . ?
C25 C26 C27 119.0(12) . . ?
C25 C26 H26 120.5 . . ?
C27 C26 H26 120.5 . . ?
C28 C27 C26 118.6(12) . . ?
C28 C27 H27 120.7 . . ?
C26 C27 H27 120.7 . . ?
O6 C28 C27 115.5(12) . . ?
O6 C28 C29 122.2(11) . . ?
C27 C28 C29 122.2(13) . . ?
C28 C29 C30 120.7(12) . . ?
C28 C29 H29 119.7 . . ?
C30 C29 H29 119.7 . . ?
C29 C30 C25 116.5(12) . . ?
C29 C30 Pd2 128.5(8) . . ?
C25 C30 Pd2 114.9(10) . . ?
O7 C31 H31A 109.5 . . ?
O7 C31 H31B 109.5 . . ?
H31A C31 H31B 109.5 . . ?
O7 C31 H31C 109.5 . . ?
H31A C31 H31C 109.5 . . ?
H31B C31 H31C 109.5 . . ?

loop_
_geom_bond_atom_site_label_1
_geom_bond_atom_site_label_2
_geom_bond_distance
_geom_bond_site_symmetry_2
_geom_bond_publ_flag
Pd1 C9 1.950(13) . ?
Pd1 N1 2.037(9) . ?
Pd1 O3 2.053(9) . ?
Pd1 O1 2.170(8) . ?
Pd1 Pd2 2.8618(13) . ?
Pd2 C30 1.936(13) . ?
Pd2 O2 2.033(9) . ?
Pd2 N2 2.046(10) . ?
Pd2 O4 2.130(9) . ?
S1 C1 1.719(12) . ?
S1 C3 1.740(12) . ?
S2 C24 1.728(13) . ?
S2 C18 1.735(11) . ?
O1 C14 1.235(14) . ?
O2 C14 1.268(14) . ?
O3 C16 1.225(15) . ?
O4 C16 1.252(15) . ?
O5 C11 1.364(17) . ?
O5 H5 0.8200 . ?
O6 C28 1.347(15) . ?
O6 H6 0.8200 . ?
O7 C31 1.40(2) . ?
O7 H7A 0.8200 . ?
N1 C1 1.352(14) . ?
N1 C2 1.377(16) . ?
N2 C18 1.322(15) . ?
N2 C19 1.398(16) . ?
C1 C8 1.411(16) . ?
C2 C3 1.395(17) . ?
C2 C7 1.412(17) . ?
C3 C4 1.382(18) . ?
C4 C5 1.378(19) . ?
C4 H4 0.9300 . ?
C5 C6 1.34(2) . ?
C5 H5A 0.9300 . ?
C6 C7 1.39(2) . ?
C6 H6A 0.9300 . ?
C7 H7 0.9300 . ?
C8 C13 1.390(16) . ?
C8 C9 1.433(16) . ?
C9 C10 1.361(18) . ?
C10 C11 1.357(17) . ?
C10 H10 0.9300 . ?
C11 C12 1.415(18) . ?
C12 C13 1.351(18) . ?
C12 H12 0.9300 . ?
C13 H13 0.9300 . ?
C14 C15 1.514(18) . ?
C15 H15A 0.9600 . ?
C15 H15B 0.9600 . ?
C15 H15C 0.9600 . ?
C16 C17 1.510(18) . ?
C17 H17A 0.9600 . ?
C17 H17B 0.9600 . ?
C17 H17C 0.9600 . ?
C18 C25 1.422(18) . ?
C19 C20 1.350(17) . ?
C19 C24 1.401(17) . ?
C20 C21 1.408(19) . ?
C20 H20 0.9300 . ?
C21 C22 1.38(2) . ?
C21 H21 0.9300 . ?
C22 C23 1.33(2) . ?
C22 H22 0.9300 . ?
C23 C24 1.391(18) . ?
C23 H23 0.9300 . ?
C25 C26 1.397(18) . ?
C25 C30 1.407(15) . ?
C26 C27 1.401(19) . ?
C26 H26 0.9300 . ?
C27 C28 1.371(17) . ?
C27 H27 0.9300 . ?
C28 C29 1.393(17) . ?
C29 C30 1.398(17) . ?
C29 H29 0.9300 . ?
C31 H31A 0.9600 . ?
C31 H31B 0.9600 . ?
C31 H31C 0.9600 . ?

loop_
_geom_torsion_atom_site_label_1
_geom_torsion_atom_site_label_2
_geom_torsion_atom_site_label_3
_geom_torsion_atom_site_label_4
_geom_torsion
_geom_torsion_site_symmetry_1
_geom_torsion_site_symmetry_2
_geom_torsion_site_symmetry_3
_geom_torsion_site_symmetry_4
_geom_torsion_publ_flag
C9 Pd1 Pd2 C30 -91.7(5) . . . . ?
N1 Pd1 Pd2 C30 -9.2(4) . . . . ?
O3 Pd1 Pd2 C30 176.3(4) . . . . ?
O1 Pd1 Pd2 C30 90.0(4) . . . . ?
C9 Pd1 Pd2 O2 178.4(5) . . . . ?
N1 Pd1 Pd2 O2 -99.1(4) . . . . ?
O3 Pd1 Pd2 O2 86.4(4) . . . . ?
O1 Pd1 Pd2 O2 0.1(3) . . . . ?
C9 Pd1 Pd2 N2 -7.7(5) . . . . ?
N1 Pd1 Pd2 N2 74.8(4) . . . . ?
O3 Pd1 Pd2 N2 -99.7(4) . . . . ?
O1 Pd1 Pd2 N2 174.0(4) . . . . ?
C9 Pd1 Pd2 O4 88.2(5) . . . . ?
N1 Pd1 Pd2 O4 170.7(4) . . . . ?
O3 Pd1 Pd2 O4 -3.8(4) . . . . ?
O1 Pd1 Pd2 O4 -90.1(4) . . . . ?
C9 Pd1 O1 C14 -72(14) . . . . ?
N1 Pd1 O1 C14 90.7(10) . . . . ?
O3 Pd1 O1 C14 -86.1(9) . . . . ?
Pd2 Pd1 O1 C14 3.1(9) . . . . ?
C30 Pd2 O2 C14 -113.2(10) . . . . ?
N2 Pd2 O2 C14 -106(3) . . . . ?
O4 Pd2 O2 C14 70.9(10) . . . . ?
Pd1 Pd2 O2 C14 -3.3(9) . . . . ?
C9 Pd1 O3 C16 -100.1(11) . . . . ?
N1 Pd1 O3 C16 -68(4) . . . . ?
O1 Pd1 O3 C16 79.5(10) . . . . ?
Pd2 Pd1 O3 C16 0.9(10) . . . . ?
C30 Pd2 O4 C16 -172(6) . . . . ?
O2 Pd2 O4 C16 -75.2(13) . . . . ?
N2 Pd2 O4 C16 104.5(13) . . . . ?
Pd1 Pd2 O4 C16 9.4(12) . . . . ?
C9 Pd1 N1 C1 12.4(8) . . . . ?
O3 Pd1 N1 C1 -20(4) . . . . ?
O1 Pd1 N1 C1 -167.1(7) . . . . ?
Pd2 Pd1 N1 C1 -88.8(7) . . . . ?
C9 Pd1 N1 C2 172.0(11) . . . . ?
O3 Pd1 N1 C2 139(4) . . . . ?
O1 Pd1 N1 C2 -7.5(11) . . . . ?
Pd2 Pd1 N1 C2 70.8(11) . . . . ?
C30 Pd2 N2 C18 7.2(8) . . . . ?
O2 Pd2 N2 C18 0(4) . . . . ?
O4 Pd2 N2 C18 -176.8(7) . . . . ?
Pd1 Pd2 N2 C18 -102.0(7) . . . . ?
C30 Pd2 N2 C19 178.3(11) . . . . ?
O2 Pd2 N2 C19 172(3) . . . . ?
O4 Pd2 N2 C19 -5.8(11) . . . . ?
Pd1 Pd2 N2 C19 69.0(10) . . . . ?
C2 N1 C1 C8 -176.5(9) . . . . ?
Pd1 N1 C1 C8 -11.8(12) . . . . ?
C2 N1 C1 S1 -1.2(12) . . . . ?
Pd1 N1 C1 S1 163.5(5) . . . . ?
C3 S1 C1 N1 0.4(8) . . . . ?
C3 S1 C1 C8 175.2(10) . . . . ?
C1 N1 C2 C3 1.5(13) . . . . ?
Pd1 N1 C2 C3 -157.8(8) . . . . ?
C1 N1 C2 C7 -176.0(11) . . . . ?
Pd1 N1 C2 C7 24.6(18) . . . . ?
N1 C2 C3 C4 177.6(11) . . . . ?
C7 C2 C3 C4 -4.7(17) . . . . ?
N1 C2 C3 S1 -1.2(12) . . . . ?
C7 C2 C3 S1 176.5(9) . . . . ?
C1 S1 C3 C4 -178.2(12) . . . . ?
C1 S1 C3 C2 0.5(8) . . . . ?
C2 C3 C4 C5 2.9(19) . . . . ?
S1 C3 C4 C5 -178.6(10) . . . . ?
C3 C4 C5 C6 -2(2) . . . . ?
C4 C5 C6 C7 3(2) . . . . ?
C5 C6 C7 C2 -5(2) . . . . ?
N1 C2 C7 C6 -177.3(12) . . . . ?
C3 C2 C7 C6 5.2(17) . . . . ?
N1 C1 C8 C13 -172.8(11) . . . . ?
S1 C1 C8 C13 12.5(17) . . . . ?
N1 C1 C8 C9 3.1(14) . . . . ?
S1 C1 C8 C9 -171.5(8) . . . . ?
C13 C8 C9 C10 -3.4(16) . . . . ?
C1 C8 C9 C10 -179.7(10) . . . . ?
C13 C8 C9 Pd1 -175.9(8) . . . . ?
C1 C8 C9 Pd1 7.8(12) . . . . ?
N1 Pd1 C9 C10 177.6(11) . . . . ?
O3 Pd1 C9 C10 -5.6(11) . . . . ?
O1 Pd1 C9 C10 -20(14) . . . . ?
Pd2 Pd1 C9 C10 -94.4(10) . . . . ?
N1 Pd1 C9 C8 -11.0(8) . . . . ?
O3 Pd1 C9 C8 165.8(8) . . . . ?
O1 Pd1 C9 C8 152(13) . . . . ?
Pd2 Pd1 C9 C8 77.1(8) . . . . ?
C8 C9 C10 C11 6.5(17) . . . . ?
Pd1 C9 C10 C11 177.6(9) . . . . ?
C9 C10 C11 O5 179.0(12) . . . . ?
C9 C10 C11 C12 -8.1(18) . . . . ?
C10 C11 C12 C13 6.2(18) . . . . ?
O5 C11 C12 C13 179.8(12) . . . . ?
C11 C12 C13 C8 -3.3(18) . . . . ?
C1 C8 C13 C12 177.7(11) . . . . ?
C9 C8 C13 C12 2.0(18) . . . . ?
Pd1 O1 C14 O2 -7.0(18) . . . . ?
Pd1 O1 C14 C15 176.1(11) . . . . ?
Pd2 O2 C14 O1 7.1(18) . . . . ?
Pd2 O2 C14 C15 -176.1(11) . . . . ?
Pd1 O3 C16 O4 6(2) . . . . ?
Pd1 O3 C16 C17 -179.3(10) . . . . ?
Pd2 O4 C16 O3 -13(2) . . . . ?
Pd2 O4 C16 C17 172.2(10) . . . . ?
C19 N2 C18 C25 177.2(10) . . . . ?
Pd2 N2 C18 C25 -9.5(12) . . . . ?
C19 N2 C18 S2 -1.9(12) . . . . ?
Pd2 N2 C18 S2 171.4(5) . . . . ?
C24 S2 C18 N2 2.0(9) . . . . ?
C24 S2 C18 C25 -177.0(11) . . . . ?
C18 N2 C19 C20 -176.5(11) . . . . ?
Pd2 N2 C19 C20 12.6(18) . . . . ?
C18 N2 C19 C24 0.7(14) . . . . ?
Pd2 N2 C19 C24 -170.3(8) . . . . ?
N2 C19 C20 C21 176.5(12) . . . . ?
C24 C19 C20 C21 -0.4(19) . . . . ?
C19 C20 C21 C22 2(2) . . . . ?
C20 C21 C22 C23 -2(2) . . . . ?
C21 C22 C23 C24 0(2) . . . . ?
C22 C23 C24 C19 1(2) . . . . ?
C22 C23 C24 S2 -177.9(12) . . . . ?
C20 C19 C24 C23 -1.2(19) . . . . ?
N2 C19 C24 C23 -178.6(11) . . . . ?
C20 C19 C24 S2 178.2(9) . . . . ?
N2 C19 C24 S2 0.8(13) . . . . ?
C18 S2 C24 C23 177.9(13) . . . . ?
C18 S2 C24 C19 -1.5(9) . . . . ?
N2 C18 C25 C26 -172.9(11) . . . . ?
S2 C18 C25 C26 6.0(17) . . . . ?
N2 C18 C25 C30 6.5(14) . . . . ?
S2 C18 C25 C30 -174.6(8) . . . . ?
C30 C25 C26 C27 -0.4(19) . . . . ?
C18 C25 C26 C27 178.9(12) . . . . ?
C25 C26 C27 C28 4(2) . . . . ?
C26 C27 C28 O6 178.6(12) . . . . ?
C26 C27 C28 C29 -5(2) . . . . ?
O6 C28 C29 C30 179.3(12) . . . . ?
C27 C28 C29 C30 3(2) . . . . ?
C28 C29 C30 C25 0.1(17) . . . . ?
C28 C29 C30 Pd2 178.8(10) . . . . ?
C26 C25 C30 C29 -1.5(16) . . . . ?
C18 C25 C30 C29 179.1(10) . . . . ?
C26 C25 C30 Pd2 179.7(10) . . . . ?
C18 C25 C30 Pd2 0.3(12) . . . . ?
O2 Pd2 C30 C29 -3.4(11) . . . . ?
N2 Pd2 C30 C29 177.3(11) . . . . ?
O4 Pd2 C30 C29 93(6) . . . . ?
Pd1 Pd2 C30 C29 -88.2(11) . . . . ?
O2 Pd2 C30 C25 175.3(8) . . . . ?
N2 Pd2 C30 C25 -4.0(8) . . . . ?
O4 Pd2 C30 C25 -88(6) . . . . ?
Pd1 Pd2 C30 C25 90.6(8) . . . . ?
